data_4116810
loop_
_publ_author_name
'Ken Sakai'
'Yuko Tanaka'
'Yuriko Tsuchiya'
'Kentaro Hirata'
'Taro Tsubomura'
'Seiichiro Iijima'
'Ashis Bhattacharjee'

_publ_contact_author
;
    Dr Ken Sakai
    Department of Industrial Chemistry
    Faculty of Engineering
    Seikei University
    Kichijoji-Kitamachi
    Musashino, Tokyo 180
    Japan
;
_publ_contact_author_email ksakai@ch.seikei.ac.jp
_publ_contact_author_fax '+81 422 37 3871'
_publ_contact_author_phone '+81 422 37 3759'
_publ_section_title
;
 New Structural Aspects of \a-Pyrrolidinonate- and \a-Pyridonate-Bridged,
 Homo- and Mixed-Valence, Di- and Tetranuclear cis-Diammineplatinum
 Complexes: Eight New Crystal Structures, Stoichiometric 1:1 Mixture of
 Pt(2.25+)4 and Pt(2.5+)4, New Quasi-One-Dimensional Halide-Bridged
 [Pt(2.5+)4-Cl...]\\infty System, and Consideration of Solution Properties
;
_journal_name_full 'Journal of the American Chemical Society'
_journal_page_first 8366
_journal_page_last 8379
_journal_paper_doi 10.1021/ja980019q
_journal_volume 120
_journal_year 1998
_chemical_formula_moiety 'C16 H48 N12 O4 Pt4, (Cl O4)5'
_chemical_formula_sum 'C16 H48 Cl5 N12 O24 Pt4'
_chemical_formula_weight 1750.25
_space_group_IT_number 15
_symmetry_cell_setting monoclinic
_symmetry_Int_Tables_number 15
_symmetry_space_group_name_Hall '-C 2yc'
_symmetry_space_group_name_H-M 'C 1 2/c 1'
_audit_creation_date 1997-10-28
_audit_creation_method 'teXsan (modified by Ken Sakai)'
_audit_update_record
;
1997-10-28    text and data added by Ken Sakai
;
_cell_angle_alpha 90
_cell_angle_beta 96.69(2)
_cell_angle_gamma 90
_cell_formula_units_Z 4.00
_cell_length_a 17.908(5)
_cell_length_b 9.755(5)
_cell_length_c 25.754(4)
_cell_measurement_reflns_used 25
_cell_measurement_temperature 296.0
_cell_measurement_theta_max 29.13
_cell_measurement_theta_min 25.87
_cell_volume 4468(3)
_computing_cell_refinement 'MSC/AFC Diffractometer Control'
_computing_data_collection 'MSC/AFC Diffractometer Control'
_computing_data_reduction 'teXsan: PROCESS (MSC)'
_computing_publication_material 'teXsan: FINISH (MSC)'
_computing_structure_refinement 'teXsan: LS (MSC)'
_computing_structure_solution SIR88
_diffrn_ambient_temperature 296.0
_diffrn_measurement_device 'Rigaku AFC5S'
_diffrn_measurement_method \q/2\q
_diffrn_orient_matrix_UB_11 -0.00425
_diffrn_orient_matrix_UB_12 0.02754
_diffrn_orient_matrix_UB_13 -0.03763
_diffrn_orient_matrix_UB_21 0.00529
_diffrn_orient_matrix_UB_22 0.09848
_diffrn_orient_matrix_UB_23 0.01058
_diffrn_orient_matrix_UB_31 0.05581
_diffrn_orient_matrix_UB_32 -0.00724
_diffrn_orient_matrix_UB_33 0.00072
_diffrn_radiation_detector 'scintillation,NaI,Rigaku SC-30'
_diffrn_radiation_monochromator graphite
_diffrn_radiation_source 'X-ray tube'
_diffrn_radiation_type 'Mo K\a'
_diffrn_radiation_wavelength 0.71069
_diffrn_reflns_av_R_equivalents 0.0316
_diffrn_reflns_av_sigmaI/netI 0.1299
_diffrn_reflns_limit_h_max 25
_diffrn_reflns_limit_h_min 0
_diffrn_reflns_limit_k_max 13
_diffrn_reflns_limit_k_min 0
_diffrn_reflns_limit_l_max 35
_diffrn_reflns_limit_l_min -36
_diffrn_reflns_number 7090
_diffrn_reflns_theta_max 27.50
_diffrn_reflns_theta_min 2.50
_diffrn_standards_decay_% -0.64
_diffrn_standards_interval_count 150
_diffrn_standards_number 3
_exptl_absorpt_coefficient_mu 12.874
_exptl_absorpt_correction_T_max 1.0000
_exptl_absorpt_correction_T_min 0.7296
_exptl_absorpt_correction_type psi-scan
_exptl_absorpt_process_details 'psi-scan (North's method)'
_exptl_crystal_colour blue
_exptl_crystal_density_diffrn 2.6017
_exptl_crystal_description prismatic
_exptl_crystal_F_000 3268.00
_exptl_crystal_size_max 0.30
_exptl_crystal_size_mid 0.30
_exptl_crystal_size_min 0.20
_refine_diff_density_max 1.43
_refine_diff_density_min -1.22
_refine_ls_abs_structure_details
;
none
;
_refine_ls_extinction_coef 0.08(1)
_refine_ls_extinction_method Zachariasen_type_2_gaussian_isotropic
_refine_ls_goodness_of_fit_obs 1.390
_refine_ls_hydrogen_treatment noref
_refine_ls_matrix_type full
_refine_ls_number_constraints 0
_refine_ls_number_parameters 272
_refine_ls_number_reflns 3568
_refine_ls_number_restraints 0
_refine_ls_R_factor_all 0.0944
_refine_ls_R_factor_obs 0.0517
_refine_ls_shift/esd_max 0.0170
_refine_ls_structure_factor_coef F
_refine_ls_weighting_scheme sigma_w=1/\s^2^(F)+0.000100F^2^
_refine_ls_wR_factor_all 0.0409
_refine_ls_wR_factor_obs 0.0361
_reflns_number_observed 3568
_reflns_number_total 6885
_reflns_observed_criterion I_>_2.0_sigma(I)
_cod_data_source_file ja980019q_2.cif
_cod_data_source_block complex4
_cod_original_formula_sum 'C16 Cl5 H48 N12 O24 Pt4'
_cod_database_code 4116810

loop_
_symmetry_equiv_pos_as_xyz
'   +x,   +y,   +z'
'   -x,   +y,1/2-z'
'1/2+x,1/2+y,   +z'
1/2-x,1/2+y,1/2-z
'   -x,   -y,   -z'
'   +x,   -y,1/2+z'
'1/2-x,1/2-y,   -z'
1/2+x,1/2-y,1/2+z

loop_
_atom_site_aniso_label
_atom_site_aniso_U_11
_atom_site_aniso_U_22
_atom_site_aniso_U_33
_atom_site_aniso_U_12
_atom_site_aniso_U_13
_atom_site_aniso_U_23
Pt(1) 0.0346(3) 0.0495(3) 0.0267(3) -0.0073(3) -0.0004(2) 0.0033(3)
Pt(2) 0.0383(3) 0.0415(3) 0.0323(3) -0.0050(3) 0.0016(2) 0.0043(3)
Cl(1) 0.078(4) 0.057(4) 0.052(3) 0.0000 0.007(3) 0.0000
Cl(2) 0.078(3) 0.086(4) 0.075(3) 0.008(3) 0.017(3) -0.006(3)
Cl(3) 0.110(5) 0.269(9) 0.065(3) 0.104(6) 0.020(3) 0.024(5)
O(1) 0.046(5) 0.101(9) 0.034(5) 0.021(5) 0.007(4) 0.024(5)
O(2) 0.075(6) 0.052(6) 0.044(5) -0.023(5) -0.028(5) 0.018(5)
O(3) 0.18(1) 0.10(1) 0.085(9) -0.026(10) -0.048(9) 0.036(8)
O(4) 0.17(1) 0.17(2) 0.15(1) 0.07(1) 0.06(1) 0.00(1)
O(5) 0.092(10) 0.31(2) 0.20(2) 0.10(1) -0.046(10) -0.20(2)
O(6) 0.104(10) 0.15(1) 0.11(1) 0.028(9) -0.024(8) -0.055(9)
O(7) 0.082(9) 0.15(1) 0.106(10) -0.023(8) 0.031(8) 0.012(9)
O(8) 0.20(2) 0.15(2) 0.24(2) -0.03(1) -0.01(1) 0.11(2)
O(9) 0.15(1) 1.11(7) 0.031(8) 0.28(3) -0.026(9) -0.02(2)
O(10) 0.12(1) 0.17(2) 0.18(2) 0.03(1) -0.03(1) -0.01(1)
O(11) 0.21(2) 0.52(4) 0.08(1) 0.22(2) 0.03(1) -0.02(2)
N(1) 0.044(6) 0.058(8) 0.035(6) 0.000(6) 0.007(5) 0.012(6)
N(2) 0.049(7) 0.054(7) 0.027(6) -0.011(6) -0.015(5) 0.010(5)
N(3) 0.079(8) 0.055(8) 0.063(8) -0.024(7) 0.001(6) 0.019(7)
N(4) 0.047(7) 0.068(9) 0.069(8) 0.001(6) 0.017(6) 0.014(7)
N(5) 0.067(8) 0.056(8) 0.055(7) -0.007(6) -0.025(6) 0.007(6)
N(6) 0.044(7) 0.11(1) 0.045(7) 0.010(7) -0.001(5) 0.012(7)
C(1) 0.050(9) 0.09(1) 0.044(8) 0.006(9) 0.004(7) 0.018(9)
C(2) 0.07(1) 0.12(1) 0.051(9) 0.03(1) 0.029(8) 0.023(10)
C(3) 0.08(1) 0.22(3) 0.07(1) 0.04(1) 0.02(1) 0.05(1)
C(4) 0.07(1) 0.15(2) 0.045(9) 0.03(1) 0.015(8) 0.03(1)
C(5) 0.064(9) 0.040(8) 0.040(8) -0.020(8) -0.004(7) 0.013(7)
C(6) 0.09(1) 0.05(1) 0.08(1) -0.025(9) -0.029(9) 0.012(9)
C(7) 0.23(2) 0.07(1) 0.07(1) -0.05(2) -0.09(1) 0.00(1)
C(8) 0.11(1) 0.07(1) 0.06(1) -0.02(1) -0.035(9) 0.009(9)

loop_
_atom_site_label
_atom_site_fract_x
_atom_site_fract_y
_atom_site_fract_z
_atom_site_U_iso_or_equiv
_atom_site_thermal_displace_type
_atom_site_calc_flag
_atom_site_calc_attached_atom
_atom_site_occupancy
_atom_site_refinement_flags
Pt(1) 0.79306(3) 0.16452(5) 0.03849(2) 0.0373(1) Uani d . 1.0 .
Pt(2) 0.87357(3) 0.05181(5) 0.13205(2) 0.0376(1) Uani d . 1.0 .
Cl(1) 0.5000 0.3571(6) 0.2500 0.063(2) Uani d . 0.5 S
Cl(2) 0.5609(3) 0.2398(5) 0.4942(2) 0.079(2) Uani d . 1.0 .
Cl(3) 0.8007(4) 0.1118(9) 0.3674(2) 0.147(3) Uani d . 1.0 .
O(1) 0.7124(4) 0.2011(10) 0.0851(3) 0.060(3) Uani d . 1.0 .
O(2) 0.8486(5) 0.3380(9) 0.0615(3) 0.060(3) Uani d . 1.0 .
O(3) 0.5195(7) 0.276(1) 0.2931(4) 0.126(6) Uani d . 1.0 .
O(4) 0.4432(8) 0.442(2) 0.2614(6) 0.162(7) Uani d . 1.0 .
O(5) 0.5346(7) 0.335(2) 0.5249(6) 0.206(8) Uani d . 1.0 .
O(6) 0.5074(7) 0.225(1) 0.4474(5) 0.124(6) Uani d . 1.0 .
O(7) 0.6312(6) 0.275(1) 0.4797(4) 0.110(5) Uani d . 1.0 .
O(8) 0.5692(9) 0.116(2) 0.5214(7) 0.201(9) Uani d . 1.0 .
O(9) 0.7536(9) 0.095(4) 0.3318(5) 0.43(2) Uani d . 1.0 .
O(10) 0.8532(9) 0.016(2) 0.3803(6) 0.161(7) Uani d . 1.0 .
O(11) 0.7756(9) 0.152(3) 0.4128(5) 0.27(1) Uani d . 1.0 .
O(12) 0.851(2) 0.199(4) 0.350(1) 0.37(1) Uiso d . 1.0 .
N(1) 0.7746(5) 0.094(1) 0.1568(4) 0.045(3) Uani d . 1.0 .
N(2) 0.9035(5) 0.248(1) 0.1390(4) 0.045(3) Uani d . 1.0 .
N(3) 0.8478(6) -0.152(1) 0.1295(4) 0.066(4) Uani d . 1.0 .
N(4) 0.9791(5) 0.006(1) 0.1129(4) 0.060(4) Uani d . 1.0 .
N(5) 0.7354(6) -0.005(1) 0.0140(4) 0.062(4) Uani d . 1.0 .
N(6) 0.8694(5) 0.130(1) -0.0116(4) 0.069(4) Uani d . 1.0 .
C(1) 0.7185(7) 0.157(2) 0.1323(5) 0.061(5) Uani d . 1.0 .
C(2) 0.6535(8) 0.175(2) 0.1649(5) 0.077(6) Uani d . 1.0 .
C(3) 0.6797(9) 0.102(2) 0.2137(6) 0.123(8) Uani d . 1.0 .
C(4) 0.7602(8) 0.060(2) 0.2104(5) 0.085(6) Uani d . 1.0 .
C(5) 0.8896(7) 0.347(1) 0.1055(5) 0.049(4) Uani d . 1.0 .
C(6) 0.9258(8) 0.476(2) 0.1236(6) 0.077(6) Uani d . 1.0 .
C(7) 0.968(1) 0.443(2) 0.1747(6) 0.132(8) Uani d . 1.0 .
C(8) 0.9511(9) 0.297(2) 0.1856(6) 0.083(6) Uani d . 1.0 .
H(1) 0.6449 0.2692 0.1715 0.0912 Uiso calc C(2) 1.0 .
H(2) 0.6088 0.1349 0.1481 0.0912 Uiso calc C(2) 1.0 .
H(3) 0.6496 0.0232 0.2171 0.1382 Uiso calc C(3) 1.0 .
H(4) 0.6771 0.1607 0.2428 0.1382 Uiso calc C(3) 1.0 .
H(5) 0.7665 -0.0352 0.2168 0.0959 Uiso calc C(4) 1.0 .
H(6) 0.7933 0.1101 0.2351 0.0959 Uiso calc C(4) 1.0 .
H(7) 0.8891 0.5446 0.1273 0.0903 Uiso calc C(6) 1.0 .
H(8) 0.9589 0.5068 0.0998 0.0903 Uiso calc C(6) 1.0 .
H(9) 0.9522 0.5005 0.2011 0.1483 Uiso calc C(7) 1.0 .
H(10) 1.0204 0.4549 0.1733 0.1483 Uiso calc C(7) 1.0 .
H(11) 0.9252 0.2898 0.2156 0.0973 Uiso calc C(8) 1.0 .
H(12) 0.9963 0.2448 0.1909 0.0973 Uiso calc C(8) 1.0 .
H(13) 0.8153 -0.1685 0.1025 0.0673 Uiso calc N(3) 1.0 .
H(14) 0.8287 -0.1749 0.1579 0.0673 Uiso calc N(3) 1.0 .
H(15) 0.8884 -0.1995 0.1272 0.0627 Uiso calc N(3) 1.0 .
H(16) 0.9753 -0.0301 0.0818 0.0627 Uiso calc N(4) 1.0 .
H(17) 1.0009 -0.0517 0.1355 0.0561 Uiso calc N(4) 1.0 .
H(18) 1.0057 0.0808 0.1132 0.0561 Uiso calc N(4) 1.0 .
H(19) 0.6917 0.0177 -0.0019 0.0652 Uiso calc N(5) 1.0 .
H(20) 0.7293 -0.0568 0.0408 0.0627 Uiso calc N(5) 1.0 .
H(21) 0.7604 -0.0507 -0.0074 0.0652 Uiso calc N(5) 1.0 .
H(22) 0.8881 0.0481 -0.0065 0.0672 Uiso calc N(6) 1.0 .
H(23) 0.9053 0.1903 -0.0064 0.0672 Uiso calc N(6) 1.0 .
H(24) 0.8478 0.1367 -0.0435 0.0991 Uiso calc N(6) 1.0 .

loop_
_atom_type_symbol
_atom_type_oxidation_number
_atom_type_number_in_cell
_atom_type_scat_dispersion_real
_atom_type_scat_dispersion_imag
_atom_type_scat_source
C 0 64 0.003 0.002
;
'International Tables for X-ray Crystallography (1974, Vol. IV)'
;
H 0 192 0.000 0.000
;
'International Tables for X-ray Crystallography (1974, Vol. IV)'
;
N 0 48 0.006 0.003
;
'International Tables for X-ray Crystallography (1974, Vol. IV)'
;
O 0 96 0.011 0.006
;
'International Tables for X-ray Crystallography (1974, Vol. IV)'
;
Cl 0 20 0.148 0.159
;
'International Tables for X-ray Crystallography (1974, Vol. IV)'
;
Pt 0 16 -1.703 8.390
;
'International Tables for X-ray Crystallography (1974, Vol. IV)'
;

loop_
_geom_angle_atom_site_label_1
_geom_angle_atom_site_label_2
_geom_angle_atom_site_label_3
_geom_angle
_geom_angle_site_symmetry_1
_geom_angle_site_symmetry_2
_geom_angle_site_symmetry_3
_geom_angle_publ_flag
Pt(1) Pt(1) Pt(2) 165.58(3) 7_655 1_555 1_555 yes
Pt(1) Pt(1) O(1) 86.8(2) 7_655 1_555 1_555 yes
Pt(1) Pt(1) O(2) 85.5(2) 7_655 1_555 1_555 yes
Pt(1) Pt(1) N(5) 92.7(3) 7_655 1_555 1_555 yes
Pt(1) Pt(1) N(6) 90.3(3) 7_655 1_555 1_555 yes
Pt(2) Pt(1) O(1) 83.8(2) 1_555 1_555 1_555 yes
Pt(2) Pt(1) O(2) 83.9(2) 1_555 1_555 1_555 yes
Pt(2) Pt(1) N(5) 97.8(3) 1_555 1_555 1_555 yes
Pt(2) Pt(1) N(6) 99.3(3) 1_555 1_555 1_555 yes
O(1) Pt(1) O(2) 92.3(4) 1_555 1_555 1_555 yes
O(1) Pt(1) N(5) 87.5(4) 1_555 1_555 1_555 yes
O(1) Pt(1) N(6) 176.8(3) 1_555 1_555 1_555 yes
O(2) Pt(1) N(5) 178.3(4) 1_555 1_555 1_555 yes
O(2) Pt(1) N(6) 88.8(4) 1_555 1_555 1_555 yes
N(5) Pt(1) N(6) 91.3(5) 1_555 1_555 1_555 yes
Pt(1) Pt(2) N(1) 79.1(3) 1_555 1_555 1_555 yes
Pt(1) Pt(2) N(2) 79.2(3) 1_555 1_555 1_555 yes
Pt(1) Pt(2) N(3) 104.9(3) 1_555 1_555 1_555 yes
Pt(1) Pt(2) N(4) 105.5(3) 1_555 1_555 1_555 yes
N(1) Pt(2) N(2) 90.8(4) 1_555 1_555 1_555 yes
N(1) Pt(2) N(3) 90.3(4) 1_555 1_555 1_555 yes
N(1) Pt(2) N(4) 175.3(4) 1_555 1_555 1_555 yes
N(2) Pt(2) N(3) 176.0(4) 1_555 1_555 1_555 yes
N(2) Pt(2) N(4) 89.1(4) 1_555 1_555 1_555 yes
N(3) Pt(2) N(4) 89.5(4) 1_555 1_555 1_555 yes
O(3) Cl(1) O(3) 109(1) 1_555 1_555 2_655 yes
O(3) Cl(1) O(4) 107.3(8) 1_555 1_555 1_555 yes
O(3) Cl(1) O(4) 113.3(8) 1_555 1_555 2_655 yes
O(3) Cl(1) O(4) 113.3(8) 2_655 1_555 1_555 yes
O(3) Cl(1) O(4) 107.3(8) 2_655 1_555 2_655 yes
O(4) Cl(1) O(4) 105(1) 1_555 1_555 2_655 yes
O(5) Cl(2) O(6) 108.2(8) 1_555 1_555 1_555 yes
O(5) Cl(2) O(7) 112.1(10) 1_555 1_555 1_555 yes
O(5) Cl(2) O(8) 108(1) 1_555 1_555 1_555 yes
O(6) Cl(2) O(7) 109.3(8) 1_555 1_555 1_555 yes
O(6) Cl(2) O(8) 110.7(10) 1_555 1_555 1_555 yes
O(7) Cl(2) O(8) 107.6(10) 1_555 1_555 1_555 yes
O(9) Cl(3) O(10) 121(1) 1_555 1_555 1_555 yes
O(9) Cl(3) O(11) 115(1) 1_555 1_555 1_555 yes
O(9) Cl(3) O(12) 105(1) 1_555 1_555 1_555 yes
O(10) Cl(3) O(11) 106(1) 1_555 1_555 1_555 yes
O(10) Cl(3) O(12) 92(1) 1_555 1_555 1_555 yes
O(11) Cl(3) O(12) 113(1) 1_555 1_555 1_555 yes
Pt(1) O(1) C(1) 121.3(8) 1_555 1_555 1_555 yes
Pt(1) O(2) C(5) 121.9(8) 1_555 1_555 1_555 yes
Pt(2) N(1) C(1) 128.1(9) 1_555 1_555 1_555 yes
Pt(2) N(1) C(4) 120.8(8) 1_555 1_555 1_555 yes
C(1) N(1) C(4) 110(1) 1_555 1_555 1_555 yes
Pt(2) N(2) C(5) 128.8(9) 1_555 1_555 1_555 yes
Pt(2) N(2) C(8) 120.8(9) 1_555 1_555 1_555 yes
C(5) N(2) C(8) 110(1) 1_555 1_555 1_555 yes
O(1) C(1) N(1) 127(1) 1_555 1_555 1_555 yes
O(1) C(1) C(2) 120(1) 1_555 1_555 1_555 yes
N(1) C(1) C(2) 112(1) 1_555 1_555 1_555 yes
C(1) C(2) C(3) 103(1) 1_555 1_555 1_555 yes
C(2) C(3) C(4) 107(1) 1_555 1_555 1_555 yes
N(1) C(4) C(3) 105(1) 1_555 1_555 1_555 yes
O(2) C(5) N(2) 125(1) 1_555 1_555 1_555 yes
O(2) C(5) C(6) 121(1) 1_555 1_555 1_555 yes
N(2) C(5) C(6) 112(1) 1_555 1_555 1_555 yes
C(5) C(6) C(7) 104(1) 1_555 1_555 1_555 yes
C(6) C(7) C(8) 106(1) 1_555 1_555 1_555 yes
N(2) C(8) C(7) 105(1) 1_555 1_555 1_555 yes

loop_
_geom_bond_atom_site_label_1
_geom_bond_atom_site_label_2
_geom_bond_distance
_geom_bond_site_symmetry_1
_geom_bond_site_symmetry_2
_geom_bond_publ_flag
Pt(1) Pt(1) 2.894(1) 1_555 7_655 yes
Pt(1) Pt(2) 2.8782(8) 1_555 1_555 yes
Pt(1) O(1) 2.015(8) 1_555 1_555 yes
Pt(1) O(2) 2.016(8) 1_555 1_555 yes
Pt(1) N(5) 2.01(1) 1_555 1_555 yes
Pt(1) N(6) 2.01(1) 1_555 1_555 yes
Pt(2) N(1) 1.995(10) 1_555 1_555 yes
Pt(2) N(2) 1.99(1) 1_555 1_555 yes
Pt(2) N(3) 2.04(1) 1_555 1_555 yes
Pt(2) N(4) 2.057(10) 1_555 1_555 yes
Cl(1) O(3) 1.37(1) 1_555 1_555 yes
Cl(1) O(3) 1.37(1) 1_555 2_655 yes
Cl(1) O(4) 1.37(1) 1_555 1_555 yes
Cl(1) O(4) 1.37(1) 1_555 2_655 yes
Cl(2) O(5) 1.34(1) 1_555 1_555 yes
Cl(2) O(6) 1.46(1) 1_555 1_555 yes
Cl(2) O(7) 1.40(1) 1_555 1_555 yes
Cl(2) O(8) 1.39(1) 1_555 1_555 yes
Cl(3) O(9) 1.18(2) 1_555 1_555 yes
Cl(3) O(10) 1.34(1) 1_555 1_555 yes
Cl(3) O(11) 1.36(1) 1_555 1_555 yes
Cl(3) O(12) 1.35(3) 1_555 1_555 yes
O(1) C(1) 1.28(1) 1_555 1_555 yes
O(2) C(5) 1.28(1) 1_555 1_555 yes
N(1) C(1) 1.28(1) 1_555 1_555 yes
N(1) C(4) 1.47(1) 1_555 1_555 yes
N(2) C(5) 1.30(1) 1_555 1_555 yes
N(2) C(8) 1.47(2) 1_555 1_555 yes
C(1) C(2) 1.52(2) 1_555 1_555 yes
C(2) C(3) 1.47(2) 1_555 1_555 yes
C(3) C(4) 1.51(2) 1_555 1_555 yes
C(5) C(6) 1.47(2) 1_555 1_555 yes
C(6) C(7) 1.47(2) 1_555 1_555 yes
C(7) C(8) 1.49(2) 1_555 1_555 yes

loop_
_geom_contact_atom_site_label_1
_geom_contact_atom_site_label_2
_geom_contact_distance
_geom_contact_site_symmetry_1
_geom_contact_site_symmetry_2
_geom_contact_publ_flag
O(1) N(6) 2.79(1) 1_555 7_655 no
O(2) N(5) 2.83(1) 1_555 7_655 no
O(3) N(3) 3.00(1) 1_555 6_655 no
O(5) N(4) 3.01(2) 1_555 8_455 no
O(5) N(6) 3.02(1) 1_555 8_455 no
O(6) N(6) 3.13(2) 1_555 8_455 no
O(6) N(4) 3.17(2) 1_555 6_655 no
O(7) N(3) 2.97(2) 1_555 6_655 no
O(7) O(11) 3.14(2) 1_555 7_656 no
O(7) N(5) 3.20(2) 1_555 6_655 no
O(7) N(5) 3.29(2) 1_555 4_555 no
O(8) N(5) 3.19(2) 1_555 4_555 no
O(9) C(4) 3.16(2) 1_555 1_555 no
O(9) C(3) 3.18(2) 1_555 1_555 no
O(9) N(3) 3.28(3) 1_555 6_655 no
O(10) N(4) 2.99(2) 1_555 2_755 no
O(10) N(6) 3.11(2) 1_555 4_555 no
O(11) N(3) 3.03(2) 1_555 6_655 no
O(11) N(5) 3.13(2) 1_555 4_555 no
